data_7063663
loop_
_publ_author_name
'Amaya-Fl\'orez, Andr\'es'
'Serrano-Garc\'ia, Juan S.'
'Ruiz-Galindo, Jordi'
'Arenaza-Corona, Antonino'
'Hern\'andez-Ortega, Sim\'on'
'Orjuela, Adri\'an L.'
'Al\'i-Torres, Jorge'
'Flores-Alamo, Marcos'
'Reyes-M\'arquez, Viviana'
'Morales-Morales, David'

_publ_section_title
;
 N-(Methyl)phthalimide para functionalized Ni(ii)--POCOP pincer complexes.
 Synthesis, characterization and biological activity
;
_journal_issue 13
_journal_name_full 'New Journal of Chemistry'
_journal_page_first 5173
_journal_page_last 5186
_journal_paper_doi 10.1039/D4NJ05183A
_journal_volume 49
_journal_year 2025
_chemical_formula_sum 'C31 H44 Cl N Ni O5 P2'
_chemical_formula_weight 666.77
_space_group_IT_number 14
_space_group_name_Hall '-P 2ybc'
_space_group_name_H-M_alt 'P 1 21/c 1'
_symmetry_cell_setting monoclinic
_symmetry_Int_Tables_number 14
_symmetry_space_group_name_Hall '-P 2ybc'
_symmetry_space_group_name_H-M 'P 1 21/c 1'
_atom_sites_solution_hydrogens geom
_audit_conform_dict_location ftp://ftp.iucr.org/pub/cif_core.dic
_audit_conform_dict_name cif_core.dic
_audit_conform_dict_version 2.4.5
_audit_creation_date 2021-08-28T13:52:08-00:00
_audit_creation_method 'WinGX routine CIF_UPDATE'
_audit_update_record
;
2025-01-28 deposited with the CCDC.	2025-02-13 downloaded from the CCDC.
;
_cell_angle_alpha 90
_cell_angle_beta 103.937(5)
_cell_angle_gamma 90
_cell_formula_units_Z 4
_cell_length_a 8.0054(4)
_cell_length_b 27.8419(12)
_cell_length_c 14.9413(7)
_cell_measurement_reflns_used 5791
_cell_measurement_temperature 120(2)
_cell_measurement_theta_max 29.4035
_cell_measurement_theta_min 3.5731
_cell_volume 3232.2(3)
_computing_cell_refinement
;
        CrysAlisPro, Agilent Technologies,
        Version 1.171.36.32 (release 02-08-2013 CrysAlis171 .NET)
        (compiled Aug  2 2013,16:46:58)
;
_computing_data_collection
;
        CrysAlisPro, Agilent Technologies,
        Version 1.171.36.32 (release 02-08-2013 CrysAlis171 .NET)
        (compiled Aug  2 2013,16:46:58)
;
_computing_data_reduction
;
        CrysAlisPro, Agilent Technologies,
        Version 1.171.36.32 (release 02-08-2013 CrysAlis171 .NET)
        (compiled Aug  2 2013,16:46:58)
;
_computing_molecular_graphics
;
          'Ortep-3 for Windows (Farrugia, 1997)'
      L. J. Farrugia, J. Appl. Crystallogr., 1997, 30, 565.
;
_computing_publication_material
;	
        L. J. Farrugia, WinGX and ORTEP for Windows: an update, 
	J. Appl. Cryst. 45 (2012)  849-854.   
;
_computing_structure_refinement
;
      'SHELXS-2018 (Sheldrick, 2015)'
      Sheldrick, G. M. (2015). Acta Cryst. C71, 3--8.
;
_computing_structure_solution
;
      'SHELXS-2018 (Sheldrick, 2015)'
      Sheldrick, G. M. (2015). Acta Cryst. A71, 3--8.
;
_diffrn_ambient_temperature 120(2)
_diffrn_detector_area_resol_mean 10.4685
_diffrn_measured_fraction_theta_full 0.996
_diffrn_measured_fraction_theta_max 0.846
_diffrn_measurement_device_type 'Xcalibur, Atlas, Gemini'
_diffrn_measurement_method '\w scans'
_diffrn_orient_matrix_UB_11 0.0145966
_diffrn_orient_matrix_UB_12 -0.0033032
_diffrn_orient_matrix_UB_13 -0.0445782
_diffrn_orient_matrix_UB_21 -0.0152238
_diffrn_orient_matrix_UB_22 -0.0249768
_diffrn_orient_matrix_UB_23 0.0028762
_diffrn_orient_matrix_UB_31 -0.0888493
_diffrn_orient_matrix_UB_32 0.0037449
_diffrn_orient_matrix_UB_33 -0.0198925
_diffrn_radiation_monochromator graphite
_diffrn_radiation_type MoK\a
_diffrn_radiation_wavelength 0.71073
_diffrn_reflns_av_R_equivalents 0.0352
_diffrn_reflns_av_unetI/netI 0.058
_diffrn_reflns_Laue_measured_fraction_full 0.996
_diffrn_reflns_Laue_measured_fraction_max 0.846
_diffrn_reflns_limit_h_max 10
_diffrn_reflns_limit_h_min -7
_diffrn_reflns_limit_k_max 27
_diffrn_reflns_limit_k_min -38
_diffrn_reflns_limit_l_max 17
_diffrn_reflns_limit_l_min -20
_diffrn_reflns_number 17128
_diffrn_reflns_point_group_measured_fraction_full 0.996
_diffrn_reflns_point_group_measured_fraction_max 0.846
_diffrn_reflns_theta_full 25.242
_diffrn_reflns_theta_max 29.403
_diffrn_reflns_theta_min 3.573
_exptl_absorpt_coefficient_mu 0.821
_exptl_absorpt_correction_T_max 0.829
_exptl_absorpt_correction_T_min 0.749
_exptl_absorpt_correction_type analytical
_exptl_absorpt_process_details
;
        CrysAlisPro, Agilent Technologies,
        Version 1.171.36.32 (release 02-08-2013 CrysAlis171 .NET)
        (compiled Aug  2 2013,16:46:58)
Analytical numeric absorption correction using a multifaceted crystal
                        model based on expressions derived by R.C. Clark & J.S.
        (Clark, R. C. & Reid, J. S. (1995). Acta Cryst. A51, 887-897)
;
_exptl_crystal_colour yellow
_exptl_crystal_density_diffrn 1.37
_exptl_crystal_description prism
_exptl_crystal_F_000 1408
_exptl_crystal_size_max 0.45
_exptl_crystal_size_mid 0.29
_exptl_crystal_size_min 0.25
_refine_diff_density_max 0.541
_refine_diff_density_min -0.506
_refine_diff_density_rms 0.072
_refine_ls_extinction_method none
_refine_ls_goodness_of_fit_ref 1.054
_refine_ls_hydrogen_treatment constr
_refine_ls_matrix_type full
_refine_ls_number_parameters 382
_refine_ls_number_reflns 7549
_refine_ls_number_restraints 0
_refine_ls_restrained_S_all 1.054
_refine_ls_R_factor_all 0.0532
_refine_ls_R_factor_gt 0.0389
_refine_ls_shift/su_max 0.001
_refine_ls_shift/su_mean 0
_refine_ls_structure_factor_coef Fsqd
_refine_ls_weighting_details 'w=1/[\s^2^(Fo^2^)+(0.0281P)^2^+1.6742P] where P=(Fo^2^+2Fc^2^)/3'
_refine_ls_weighting_scheme calc
_refine_ls_wR_factor_gt 0.0799
_refine_ls_wR_factor_ref 0.088
_reflns_Friedel_coverage 0
_reflns_number_gt 6205
_reflns_number_total 7549
_reflns_threshold_expression 'I > 2\s(I)'
_cod_data_source_file d4nj05183a2.cif
_cod_data_source_block aff29
_cod_depositor_comments 'Adding full bibliography for 7063661--7063663.cif.'
_cod_original_sg_symbol_H-M 'P 21/c'
_cod_database_code 7063663
_shelx_estimated_absorpt_t_min 0.709
_shelx_estimated_absorpt_t_max 0.821

loop_
_symmetry_equiv_pos_as_xyz
'x, y, z'
'-x, y+1/2, -z+1/2'
'-x, -y, -z'
'x, -y-1/2, z-1/2'

loop_
_atom_site_label
_atom_site_type_symbol
_atom_site_fract_x
_atom_site_fract_y
_atom_site_fract_z
_atom_site_U_iso_or_equiv
_atom_site_adp_type
_atom_site_occupancy
_atom_site_site_symmetry_order
_atom_site_calc_flag
_atom_site_refinement_flags_posn
_atom_site_refinement_flags_adp
_atom_site_refinement_flags_occupancy
_atom_site_disorder_assembly
_atom_site_disorder_group
Ni1 Ni -0.46654(3) -0.36031(2) -0.61708(2) 0.01184(8) Uani 1 1 d . . . . .
Cl1 Cl -0.57900(7) -0.30093(2) -0.55443(4) 0.02033(12) Uani 1 1 d . . . . .
P1 P -0.61798(7) -0.35274(2) -0.75906(3) 0.01228(12) Uani 1 1 d . . . . .
P2 P -0.29437(7) -0.38719(2) -0.49082(3) 0.01231(12) Uani 1 1 d . . . . .
O1 O -0.20372(17) -0.43580(5) -0.52223(9) 0.0148(3) Uani 1 1 d . . . . .
O2 O -0.53959(19) -0.39293(5) -0.81926(9) 0.0183(3) Uani 1 1 d . . . . .
O3 O -0.13791(19) -0.52407(5) -0.78001(10) 0.0209(3) Uani 1 1 d . . . . .
O4 O -0.2368(2) -0.63110(6) -0.87059(12) 0.0280(4) Uani 1 1 d . . . . .
O5 O 0.1710(2) -0.52465(6) -0.91485(12) 0.0307(4) Uani 1 1 d . . . . .
N1 N -0.0607(2) -0.56867(7) -0.89110(12) 0.0196(4) Uani 1 1 d . . . . .
C1 C -0.3715(2) -0.41167(7) -0.66952(13) 0.0127(4) Uani 1 1 d . . . . .
C2 C -0.2509(3) -0.44319(7) -0.61676(13) 0.0125(4) Uani 1 1 d . . . . .
C3 C -0.4158(3) -0.42148(7) -0.76330(14) 0.0150(4) Uani 1 1 d . . . . .
C4 C -0.1755(3) -0.48072(7) -0.65286(14) 0.0141(4) Uani 1 1 d . . . . .
H4 H -0.094065 -0.501237 -0.614253 0.017 Uiso 1 1 calc R U . . .
C5 C -0.8425(3) -0.37452(8) -0.77623(14) 0.0182(5) Uani 1 1 d . . . . .
C6 C -0.1001(3) -0.35055(8) -0.44120(15) 0.0168(4) Uani 1 1 d . . . . .
C7 C 0.1765(3) -0.61205(8) -0.90377(14) 0.0191(5) Uani 1 1 d . . . . .
C8 C -0.3447(3) -0.45835(8) -0.80485(14) 0.0174(4) Uani 1 1 d . . . . .
H8 H -0.378206 -0.463395 -0.86959 0.021 Uiso 1 1 calc R U . . .
C9 C -0.3991(3) -0.41291(8) -0.40314(14) 0.0161(4) Uani 1 1 d . . . . .
C10 C 0.0543(3) -0.64430(8) -0.88954(14) 0.0186(5) Uani 1 1 d . . . . .
C11 C -0.5981(3) -0.29789(8) -0.82565(15) 0.0181(5) Uani 1 1 d . . . . .
C12 C -0.2233(3) -0.48744(7) -0.74838(14) 0.0145(4) Uani 1 1 d . . . . .
C13 C -0.1013(3) -0.61707(8) -0.88185(14) 0.0203(5) Uani 1 1 d . . . . .
C14 C -0.1499(3) -0.30218(8) -0.40531(16) 0.0229(5) Uani 1 1 d . . . . .
H14A H -0.245423 -0.287976 -0.451282 0.034 Uiso 1 1 calc R U . . .
H14B H -0.050731 -0.280437 -0.394147 0.034 Uiso 1 1 calc R U . . .
H14C H -0.185158 -0.307303 -0.347625 0.034 Uiso 1 1 calc R U . . .
C15 C 0.1065(3) -0.56253(8) -0.90444(14) 0.0207(5) Uani 1 1 d . . . . .
C16 C -0.1695(3) -0.53021(8) -0.87733(14) 0.0215(5) Uani 1 1 d . . . . .
H16A H -0.141351 -0.500456 -0.906889 0.026 Uiso 1 1 calc R U . . .
H16B H -0.291847 -0.538288 -0.903867 0.026 Uiso 1 1 calc R U . . .
C17 C -0.0199(3) -0.34085(9) -0.52301(16) 0.0251(5) Uani 1 1 d . . . . .
H17A H 0.012433 -0.371396 -0.54675 0.038 Uiso 1 1 calc R U . . .
H17B H 0.08265 -0.320734 -0.502662 0.038 Uiso 1 1 calc R U . . .
H17C H -0.103732 -0.32424 -0.571833 0.038 Uiso 1 1 calc R U . . .
C18 C 0.0841(3) -0.69324(8) -0.88597(15) 0.0241(5) Uani 1 1 d . . . . .
H18 H -0.000078 -0.715385 -0.876285 0.029 Uiso 1 1 calc R U . . .
C19 C -0.5699(3) -0.43363(9) -0.45919(16) 0.0251(5) Uani 1 1 d . . . . .
H19A H -0.645093 -0.407368 -0.488315 0.038 Uiso 1 1 calc R U . . .
H19B H -0.626031 -0.451597 -0.418172 0.038 Uiso 1 1 calc R U . . .
H19C H -0.547675 -0.455173 -0.50689 0.038 Uiso 1 1 calc R U . . .
C20 C 0.3345(3) -0.62722(9) -0.91517(15) 0.0256(5) Uani 1 1 d . . . . .
H20 H 0.418093 -0.604977 -0.925237 0.031 Uiso 1 1 calc R U . . .
C21 C -0.4384(3) -0.37379(9) -0.33938(15) 0.0246(5) Uani 1 1 d . . . . .
H21A H -0.330985 -0.36304 -0.297625 0.037 Uiso 1 1 calc R U . . .
H21B H -0.515417 -0.386697 -0.303245 0.037 Uiso 1 1 calc R U . . .
H21C H -0.494158 -0.346572 -0.376392 0.037 Uiso 1 1 calc R U . . .
C22 C -0.6991(3) -0.30094(9) -0.92635(16) 0.0296(6) Uani 1 1 d . . . . .
H22A H -0.67118 -0.331097 -0.953326 0.044 Uiso 1 1 calc R U . . .
H22B H -0.668079 -0.273781 -0.960827 0.044 Uiso 1 1 calc R U . . .
H22C H -0.822697 -0.299913 -0.929436 0.044 Uiso 1 1 calc R U . . .
C23 C -0.6544(3) -0.25339(8) -0.78038(17) 0.0278(6) Uani 1 1 d . . . . .
H23A H -0.778577 -0.254922 -0.785272 0.042 Uiso 1 1 calc R U . . .
H23B H -0.627804 -0.224462 -0.811677 0.042 Uiso 1 1 calc R U . . .
H23C H -0.592891 -0.252283 -0.71522 0.042 Uiso 1 1 calc R U . . .
C24 C 0.3659(3) -0.67623(9) -0.91128(16) 0.0289(6) Uani 1 1 d . . . . .
H24 H 0.473455 -0.687882 -0.918382 0.035 Uiso 1 1 calc R U . . .
C25 C -0.9221(3) -0.39299(10) -0.87322(16) 0.0301(6) Uani 1 1 d . . . . .
H25A H -1.035052 -0.407103 -0.875047 0.045 Uiso 1 1 calc R U . . .
H25B H -0.846891 -0.417454 -0.889829 0.045 Uiso 1 1 calc R U . . .
H25C H -0.93562 -0.366281 -0.917098 0.045 Uiso 1 1 calc R U . . .
C26 C 0.2429(3) -0.70853(9) -0.89721(16) 0.0281(6) Uani 1 1 d . . . . .
H26 H 0.267823 -0.74193 -0.895215 0.034 Uiso 1 1 calc R U . . .
C27 C 0.0302(3) -0.37646(9) -0.36532(16) 0.0267(5) Uani 1 1 d . . . . .
H27A H -0.018022 -0.380704 -0.311457 0.04 Uiso 1 1 calc R U . . .
H27B H 0.135954 -0.35738 -0.347906 0.04 Uiso 1 1 calc R U . . .
H27C H 0.056482 -0.407965 -0.387811 0.04 Uiso 1 1 calc R U . . .
C28 C -0.2943(3) -0.45338(8) -0.34658(16) 0.0246(5) Uani 1 1 d . . . . .
H28A H -0.271732 -0.478429 -0.388233 0.037 Uiso 1 1 calc R U . . .
H28B H -0.359239 -0.467103 -0.30489 0.037 Uiso 1 1 calc R U . . .
H28C H -0.184804 -0.440501 -0.310429 0.037 Uiso 1 1 calc R U . . .
C29 C -0.4057(3) -0.29385(9) -0.82190(18) 0.0304(6) Uani 1 1 d . . . . .
H29A H -0.34011 -0.293206 -0.75742 0.046 Uiso 1 1 calc R U . . .
H29B H -0.384215 -0.264216 -0.852711 0.046 Uiso 1 1 calc R U . . .
H29C H -0.369689 -0.321539 -0.85315 0.046 Uiso 1 1 calc R U . . .
C30 C -0.9562(3) -0.33546(10) -0.75010(18) 0.0308(6) Uani 1 1 d . . . . .
H30A H -0.896512 -0.320708 -0.691584 0.046 Uiso 1 1 calc R U . . .
H30B H -1.064549 -0.349721 -0.743497 0.046 Uiso 1 1 calc R U . . .
H30C H -0.980618 -0.310891 -0.798482 0.046 Uiso 1 1 calc R U . . .
C31 C -0.8292(3) -0.41684(9) -0.70941(17) 0.0315(6) Uani 1 1 d . . . . .
H31A H -0.752562 -0.441329 -0.724622 0.047 Uiso 1 1 calc R U . . .
H31B H -0.943725 -0.430683 -0.714699 0.047 Uiso 1 1 calc R U . . .
H31C H -0.782833 -0.405576 -0.646153 0.047 Uiso 1 1 calc R U . . .

loop_
_atom_site_aniso_label
_atom_site_aniso_U_11
_atom_site_aniso_U_22
_atom_site_aniso_U_33
_atom_site_aniso_U_23
_atom_site_aniso_U_13
_atom_site_aniso_U_12
Ni1 0.01378(13) 0.01100(13) 0.01033(13) -0.00018(10) 0.00210(10) 0.00151(11)
Cl1 0.0232(3) 0.0180(3) 0.0196(3) -0.0048(2) 0.0047(2) 0.0055(2)
P1 0.0134(2) 0.0124(3) 0.0107(2) 0.0011(2) 0.0022(2) 0.0006(2)
P2 0.0142(2) 0.0121(3) 0.0102(2) -0.0009(2) 0.0022(2) 0.0013(2)
O1 0.0185(7) 0.0141(7) 0.0111(7) -0.0001(6) 0.0018(6) 0.0049(6)
O2 0.0220(8) 0.0206(8) 0.0106(7) 0.0001(6) 0.0003(6) 0.0058(7)
O3 0.0273(8) 0.0210(8) 0.0136(7) -0.0036(6) 0.0035(6) 0.0103(7)
O4 0.0214(8) 0.0321(10) 0.0303(9) -0.0089(8) 0.0057(7) -0.0021(8)
O5 0.0371(10) 0.0246(9) 0.0319(10) 0.0039(8) 0.0111(8) 0.0007(8)
N1 0.0231(9) 0.0201(10) 0.0158(9) -0.0046(8) 0.0051(8) 0.0073(8)
C1 0.0133(9) 0.0125(10) 0.0123(9) 0.0013(8) 0.0033(8) 0.0007(8)
C2 0.0157(9) 0.0119(10) 0.0105(9) -0.0017(8) 0.0042(8) -0.0034(8)
C3 0.0159(10) 0.0141(10) 0.0145(10) 0.0019(8) 0.0024(8) 0.0013(9)
C4 0.0165(10) 0.0120(10) 0.0130(10) 0.0009(8) 0.0020(8) 0.0007(9)
C5 0.0149(10) 0.0233(12) 0.0147(10) 0.0038(9) 0.0003(8) -0.0049(9)
C6 0.0153(10) 0.0161(11) 0.0184(11) -0.0033(9) 0.0028(8) -0.0011(9)
C7 0.0233(11) 0.0221(12) 0.0111(10) -0.0018(9) 0.0023(9) 0.0050(10)
C8 0.0200(10) 0.0198(11) 0.0121(10) -0.0020(8) 0.0035(8) 0.0011(9)
C9 0.0185(10) 0.0193(11) 0.0112(10) 0.0016(8) 0.0048(8) 0.0010(9)
C10 0.0209(11) 0.0235(12) 0.0098(9) -0.0045(9) 0.0002(8) 0.0047(10)
C11 0.0205(11) 0.0170(11) 0.0163(10) 0.0046(9) 0.0033(9) -0.0035(9)
C12 0.0157(10) 0.0115(10) 0.0167(10) -0.0022(8) 0.0049(8) 0.0012(9)
C13 0.0225(11) 0.0256(12) 0.0108(10) -0.0062(9) -0.0002(9) 0.0057(10)
C14 0.0247(11) 0.0164(11) 0.0254(12) -0.0061(9) 0.0017(10) -0.0005(10)
C15 0.0251(11) 0.0245(12) 0.0111(10) -0.0013(9) 0.0019(9) 0.0043(10)
C16 0.0274(12) 0.0212(12) 0.0145(10) -0.0033(9) 0.0023(9) 0.0090(10)
C17 0.0203(11) 0.0279(13) 0.0297(13) -0.0043(10) 0.0112(10) -0.0060(11)
C18 0.0280(12) 0.0224(12) 0.0192(11) -0.0040(9) 0.0002(10) 0.0010(11)
C19 0.0234(11) 0.0288(13) 0.0236(12) 0.0055(10) 0.0067(10) -0.0053(11)
C20 0.0237(12) 0.0344(14) 0.0186(11) 0.0009(10) 0.0045(10) 0.0056(11)
C21 0.0284(12) 0.0314(13) 0.0162(11) -0.0014(10) 0.0097(9) 0.0041(11)
C22 0.0391(14) 0.0284(13) 0.0184(12) 0.0109(10) 0.0011(11) -0.0076(12)
C23 0.0364(14) 0.0128(11) 0.0313(13) 0.0043(10) 0.0024(11) 0.0010(11)
C24 0.0276(12) 0.0356(15) 0.0239(12) -0.0006(11) 0.0071(10) 0.0152(12)
C25 0.0285(13) 0.0414(15) 0.0177(11) -0.0012(11) 0.0002(10) -0.0146(12)
C26 0.0352(14) 0.0251(13) 0.0212(12) -0.0039(10) 0.0011(11) 0.0120(12)
C27 0.0226(12) 0.0261(13) 0.0263(12) -0.0015(10) -0.0038(10) 0.0010(11)
C28 0.0300(12) 0.0252(12) 0.0196(11) 0.0096(10) 0.0082(10) 0.0051(11)
C29 0.0268(12) 0.0306(14) 0.0353(14) 0.0056(11) 0.0106(11) -0.0113(11)
C30 0.0170(11) 0.0440(16) 0.0314(13) -0.0006(12) 0.0057(10) 0.0016(12)
C31 0.0270(12) 0.0374(15) 0.0277(13) 0.0126(11) 0.0023(11) -0.0136(12)

loop_
_atom_type_symbol
_atom_type_description
_atom_type_scat_dispersion_real
_atom_type_scat_dispersion_imag
_atom_type_scat_source
C C 0.0033 0.0016 'International Tables Vol C Tables 4.2.6.8 and 6.1.1.4'
H H 0 0 'International Tables Vol C Tables 4.2.6.8 and 6.1.1.4'
Cl Cl 0.1484 0.1585 'International Tables Vol C Tables 4.2.6.8 and 6.1.1.4'
N N 0.0061 0.0033 'International Tables Vol C Tables 4.2.6.8 and 6.1.1.4'
Ni Ni 0.3393 1.1124 'International Tables Vol C Tables 4.2.6.8 and 6.1.1.4'
O O 0.0106 0.006 'International Tables Vol C Tables 4.2.6.8 and 6.1.1.4'
P P 0.1023 0.0942 'International Tables Vol C Tables 4.2.6.8 and 6.1.1.4'

loop_
_exptl_crystal_face_index_h
_exptl_crystal_face_index_k
_exptl_crystal_face_index_l
_exptl_crystal_face_perp_dist
0 39 2 0.1465
0 -39 -2 0.1465
-10 -2 -4 0.188
10 2 4 0.188
1 -6 20 0.1277
-1 6 -20 0.1277
-10 1 12 0.221
10 -1 -12 0.221

loop_
_geom_angle_atom_site_label_1
_geom_angle_atom_site_label_2
_geom_angle_atom_site_label_3
_geom_angle
_geom_angle_site_symmetry_1
_geom_angle_site_symmetry_3
_geom_angle_publ_flag
C1 Ni1 P2 82.22(6) . . ?
C1 Ni1 P1 81.61(6) . . ?
P2 Ni1 P1 163.55(2) . . ?
C1 Ni1 Cl1 179.19(7) . . ?
P2 Ni1 Cl1 97.36(2) . . ?
P1 Ni1 Cl1 98.78(2) . . ?
O2 P1 C11 99.97(9) . . ?
O2 P1 C5 100.71(9) . . ?
C11 P1 C5 113.68(10) . . ?
O2 P1 Ni1 105.58(5) . . ?
C11 P1 Ni1 120.14(7) . . ?
C5 P1 Ni1 113.27(7) . . ?
O1 P2 C6 100.36(8) . . ?
O1 P2 C9 100.81(9) . . ?
C6 P2 C9 113.97(10) . . ?
O1 P2 Ni1 105.30(5) . . ?
C6 P2 Ni1 116.74(7) . . ?
C9 P2 Ni1 116.27(7) . . ?
C2 O1 P2 112.31(12) . . ?
C3 O2 P1 111.79(13) . . ?
C12 O3 C16 117.36(16) . . ?
C13 N1 C15 112.41(18) . . ?
C13 N1 C16 122.94(19) . . ?
C15 N1 C16 124.2(2) . . ?
C3 C1 C2 114.79(18) . . ?
C3 C1 Ni1 122.75(15) . . ?
C2 C1 Ni1 122.46(15) . . ?
C4 C2 O1 118.24(18) . . ?
C4 C2 C1 124.22(19) . . ?
O1 C2 C1 117.54(18) . . ?
O2 C3 C1 117.95(18) . . ?
O2 C3 C8 117.71(18) . . ?
C1 C3 C8 124.33(19) . . ?
C2 C4 C12 117.53(18) . . ?
C2 C4 H4 121.2 . . ?
C12 C4 H4 121.2 . . ?
C25 C5 C30 110.14(19) . . ?
C25 C5 C31 107.91(19) . . ?
C30 C5 C31 109.5(2) . . ?
C25 C5 P1 114.26(16) . . ?
C30 C5 P1 110.43(16) . . ?
C31 C5 P1 104.39(14) . . ?
C27 C6 C17 109.46(18) . . ?
C27 C6 C14 110.09(18) . . ?
C17 C6 C14 108.48(18) . . ?
C27 C6 P2 113.19(16) . . ?
C17 C6 P2 104.42(14) . . ?
C14 C6 P2 110.96(15) . . ?
C10 C7 C20 121.6(2) . . ?
C10 C7 C15 108.91(19) . . ?
C20 C7 C15 129.5(2) . . ?
C12 C8 C3 117.55(19) . . ?
C12 C8 H8 121.2 . . ?
C3 C8 H8 121.2 . . ?
C21 C9 C28 110.36(18) . . ?
C21 C9 C19 108.54(18) . . ?
C28 C9 C19 108.81(19) . . ?
C21 C9 P2 111.10(15) . . ?
C28 C9 P2 113.06(15) . . ?
C19 C9 P2 104.71(14) . . ?
C7 C10 C18 121.6(2) . . ?
C7 C10 C13 108.5(2) . . ?
C18 C10 C13 129.8(2) . . ?
C22 C11 C23 109.72(19) . . ?
C22 C11 C29 109.2(2) . . ?
C23 C11 C29 108.97(19) . . ?
C22 C11 P1 112.92(15) . . ?
C23 C11 P1 110.96(16) . . ?
C29 C11 P1 104.90(15) . . ?
O3 C12 C8 124.00(18) . . ?
O3 C12 C4 114.45(18) . . ?
C8 C12 C4 121.54(19) . . ?
O4 C13 N1 124.4(2) . . ?
O4 C13 C10 130.3(2) . . ?
N1 C13 C10 105.34(19) . . ?
C6 C14 H14A 109.5 . . ?
C6 C14 H14B 109.5 . . ?
H14A C14 H14B 109.5 . . ?
C6 C14 H14C 109.5 . . ?
H14A C14 H14C 109.5 . . ?
H14B C14 H14C 109.5 . . ?
O5 C15 N1 125.3(2) . . ?
O5 C15 C7 130.0(2) . . ?
N1 C15 C7 104.79(19) . . ?
O3 C16 N1 105.84(16) . . ?
O3 C16 H16A 110.6 . . ?
N1 C16 H16A 110.6 . . ?
O3 C16 H16B 110.6 . . ?
N1 C16 H16B 110.6 . . ?
H16A C16 H16B 108.7 . . ?
C6 C17 H17A 109.5 . . ?
C6 C17 H17B 109.5 . . ?
H17A C17 H17B 109.5 . . ?
C6 C17 H17C 109.5 . . ?
H17A C17 H17C 109.5 . . ?
H17B C17 H17C 109.5 . . ?
C10 C18 C26 116.9(2) . . ?
C10 C18 H18 121.5 . . ?
C26 C18 H18 121.5 . . ?
C9 C19 H19A 109.5 . . ?
C9 C19 H19B 109.5 . . ?
H19A C19 H19B 109.5 . . ?
C9 C19 H19C 109.5 . . ?
H19A C19 H19C 109.5 . . ?
H19B C19 H19C 109.5 . . ?
C7 C20 C24 117.2(2) . . ?
C7 C20 H20 121.4 . . ?
C24 C20 H20 121.4 . . ?
C9 C21 H21A 109.5 . . ?
C9 C21 H21B 109.5 . . ?
H21A C21 H21B 109.5 . . ?
C9 C21 H21C 109.5 . . ?
H21A C21 H21C 109.5 . . ?
H21B C21 H21C 109.5 . . ?
C11 C22 H22A 109.5 . . ?
C11 C22 H22B 109.5 . . ?
H22A C22 H22B 109.5 . . ?
C11 C22 H22C 109.5 . . ?
H22A C22 H22C 109.5 . . ?
H22B C22 H22C 109.5 . . ?
C11 C23 H23A 109.5 . . ?
C11 C23 H23B 109.5 . . ?
H23A C23 H23B 109.5 . . ?
C11 C23 H23C 109.5 . . ?
H23A C23 H23C 109.5 . . ?
H23B C23 H23C 109.5 . . ?
C20 C24 C26 121.1(2) . . ?
C20 C24 H24 119.4 . . ?
C26 C24 H24 119.4 . . ?
C5 C25 H25A 109.5 . . ?
C5 C25 H25B 109.5 . . ?
H25A C25 H25B 109.5 . . ?
C5 C25 H25C 109.5 . . ?
H25A C25 H25C 109.5 . . ?
H25B C25 H25C 109.5 . . ?
C24 C26 C18 121.6(2) . . ?
C24 C26 H26 119.2 . . ?
C18 C26 H26 119.2 . . ?
C6 C27 H27A 109.5 . . ?
C6 C27 H27B 109.5 . . ?
H27A C27 H27B 109.5 . . ?
C6 C27 H27C 109.5 . . ?
H27A C27 H27C 109.5 . . ?
H27B C27 H27C 109.5 . . ?
C9 C28 H28A 109.5 . . ?
C9 C28 H28B 109.5 . . ?
H28A C28 H28B 109.5 . . ?
C9 C28 H28C 109.5 . . ?
H28A C28 H28C 109.5 . . ?
H28B C28 H28C 109.5 . . ?
C11 C29 H29A 109.5 . . ?
C11 C29 H29B 109.5 . . ?
H29A C29 H29B 109.5 . . ?
C11 C29 H29C 109.5 . . ?
H29A C29 H29C 109.5 . . ?
H29B C29 H29C 109.5 . . ?
C5 C30 H30A 109.5 . . ?
C5 C30 H30B 109.5 . . ?
H30A C30 H30B 109.5 . . ?
C5 C30 H30C 109.5 . . ?
H30A C30 H30C 109.5 . . ?
H30B C30 H30C 109.5 . . ?
C5 C31 H31A 109.5 . . ?
C5 C31 H31B 109.5 . . ?
H31A C31 H31B 109.5 . . ?
C5 C31 H31C 109.5 . . ?
H31A C31 H31C 109.5 . . ?
H31B C31 H31C 109.5 . . ?

loop_
_geom_bond_atom_site_label_1
_geom_bond_atom_site_label_2
_geom_bond_distance
_geom_bond_site_symmetry_2
_geom_bond_publ_flag
Ni1 C1 1.877(2) . ?
Ni1 P2 2.1832(6) . ?
Ni1 P1 2.1853(6) . ?
Ni1 Cl1 2.1967(6) . ?
P1 O2 1.6514(15) . ?
P1 C11 1.850(2) . ?
P1 C5 1.855(2) . ?
P2 O1 1.6561(15) . ?
P2 C6 1.858(2) . ?
P2 C9 1.860(2) . ?
O1 C2 1.387(2) . ?
O2 C3 1.383(2) . ?
O3 C12 1.373(2) . ?
O3 C16 1.425(2) . ?
O4 C13 1.202(3) . ?
O5 C15 1.201(3) . ?
N1 C13 1.401(3) . ?
N1 C15 1.411(3) . ?
N1 C16 1.426(3) . ?
C1 C3 1.387(3) . ?
C1 C2 1.399(3) . ?
C2 C4 1.380(3) . ?
C3 C8 1.390(3) . ?
C4 C12 1.398(3) . ?
C4 H4 0.95 . ?
C5 C25 1.525(3) . ?
C5 C30 1.528(3) . ?
C5 C31 1.531(3) . ?
C6 C27 1.525(3) . ?
C6 C17 1.535(3) . ?
C6 C14 1.537(3) . ?
C7 C10 1.382(3) . ?
C7 C20 1.382(3) . ?
C7 C15 1.487(3) . ?
C8 C12 1.385(3) . ?
C8 H8 0.95 . ?
C9 C21 1.529(3) . ?
C9 C28 1.532(3) . ?
C9 C19 1.533(3) . ?
C10 C18 1.382(3) . ?
C10 C13 1.486(3) . ?
C11 C22 1.529(3) . ?
C11 C23 1.531(3) . ?
C11 C29 1.531(3) . ?
C14 H14A 0.98 . ?
C14 H14B 0.98 . ?
C14 H14C 0.98 . ?
C16 H16A 0.99 . ?
C16 H16B 0.99 . ?
C17 H17A 0.98 . ?
C17 H17B 0.98 . ?
C17 H17C 0.98 . ?
C18 C26 1.388(3) . ?
C18 H18 0.95 . ?
C19 H19A 0.98 . ?
C19 H19B 0.98 . ?
C19 H19C 0.98 . ?
C20 C24 1.386(3) . ?
C20 H20 0.95 . ?
C21 H21A 0.98 . ?
C21 H21B 0.98 . ?
C21 H21C 0.98 . ?
C22 H22A 0.98 . ?
C22 H22B 0.98 . ?
C22 H22C 0.98 . ?
C23 H23A 0.98 . ?
C23 H23B 0.98 . ?
C23 H23C 0.98 . ?
C24 C26 1.386(4) . ?
C24 H24 0.95 . ?
C25 H25A 0.98 . ?
C25 H25B 0.98 . ?
C25 H25C 0.98 . ?
C26 H26 0.95 . ?
C27 H27A 0.98 . ?
C27 H27B 0.98 . ?
C27 H27C 0.98 . ?
C28 H28A 0.98 . ?
C28 H28B 0.98 . ?
C28 H28C 0.98 . ?
C29 H29A 0.98 . ?
C29 H29B 0.98 . ?
C29 H29C 0.98 . ?
C30 H30A 0.98 . ?
C30 H30B 0.98 . ?
C30 H30C 0.98 . ?
C31 H31A 0.98 . ?
C31 H31B 0.98 . ?
C31 H31C 0.98 . ?

loop_
_geom_torsion_atom_site_label_1
_geom_torsion_atom_site_label_2
_geom_torsion_atom_site_label_3
_geom_torsion_atom_site_label_4
_geom_torsion
_geom_torsion_site_symmetry_1
_geom_torsion_site_symmetry_2
_geom_torsion_site_symmetry_3
_geom_torsion_site_symmetry_4
_geom_torsion_publ_flag
C6 P2 O1 C2 -117.20(14) . . . . ?
C9 P2 O1 C2 125.71(14) . . . . ?
Ni1 P2 O1 C2 4.42(14) . . . . ?
C11 P1 O2 C3 130.40(14) . . . . ?
C5 P1 O2 C3 -112.97(14) . . . . ?
Ni1 P1 O2 C3 5.08(14) . . . . ?
P2 Ni1 C1 C3 -178.66(18) . . . . ?
P1 Ni1 C1 C3 4.37(17) . . . . ?
P2 Ni1 C1 C2 1.62(16) . . . . ?
P1 Ni1 C1 C2 -175.35(17) . . . . ?
P2 O1 C2 C4 175.78(15) . . . . ?
P2 O1 C2 C1 -3.7(2) . . . . ?
C3 C1 C2 C4 1.7(3) . . . . ?
Ni1 C1 C2 C4 -178.60(16) . . . . ?
C3 C1 C2 O1 -178.86(18) . . . . ?
Ni1 C1 C2 O1 0.9(3) . . . . ?
P1 O2 C3 C1 -2.5(2) . . . . ?
P1 O2 C3 C8 177.11(16) . . . . ?
C2 C1 C3 O2 177.46(17) . . . . ?
Ni1 C1 C3 O2 -2.3(3) . . . . ?
C2 C1 C3 C8 -2.1(3) . . . . ?
Ni1 C1 C3 C8 178.17(17) . . . . ?
O1 C2 C4 C12 -179.46(18) . . . . ?
C1 C2 C4 C12 0.0(3) . . . . ?
O2 P1 C5 C25 -39.05(18) . . . . ?
C11 P1 C5 C25 66.9(2) . . . . ?
Ni1 P1 C5 C25 -151.32(15) . . . . ?
O2 P1 C5 C30 -163.86(15) . . . . ?
C11 P1 C5 C30 -57.88(18) . . . . ?
Ni1 P1 C5 C30 83.88(16) . . . . ?
O2 P1 C5 C31 78.58(16) . . . . ?
C11 P1 C5 C31 -175.44(16) . . . . ?
Ni1 P1 C5 C31 -33.68(17) . . . . ?
O1 P2 C6 C27 -55.30(17) . . . . ?
C9 P2 C6 C27 51.56(19) . . . . ?
Ni1 P2 C6 C27 -168.40(14) . . . . ?
O1 P2 C6 C17 63.67(15) . . . . ?
C9 P2 C6 C17 170.53(14) . . . . ?
Ni1 P2 C6 C17 -49.43(16) . . . . ?
O1 P2 C6 C14 -179.65(15) . . . . ?
C9 P2 C6 C14 -72.79(18) . . . . ?
Ni1 P2 C6 C14 67.24(17) . . . . ?
O2 C3 C8 C12 -178.75(18) . . . . ?
C1 C3 C8 C12 0.8(3) . . . . ?
O1 P2 C9 C21 160.03(14) . . . . ?
C6 P2 C9 C21 53.45(17) . . . . ?
Ni1 P2 C9 C21 -86.78(15) . . . . ?
O1 P2 C9 C28 35.32(17) . . . . ?
C6 P2 C9 C28 -71.26(18) . . . . ?
Ni1 P2 C9 C28 148.51(13) . . . . ?
O1 P2 C9 C19 -82.99(15) . . . . ?
C6 P2 C9 C19 170.43(14) . . . . ?
Ni1 P2 C9 C19 30.20(17) . . . . ?
C20 C7 C10 C18 0.0(3) . . . . ?
C15 C7 C10 C18 179.78(19) . . . . ?
C20 C7 C10 C13 -178.87(19) . . . . ?
C15 C7 C10 C13 0.9(2) . . . . ?
O2 P1 C11 C22 59.48(18) . . . . ?
C5 P1 C11 C22 -47.0(2) . . . . ?
Ni1 P1 C11 C22 174.15(14) . . . . ?
O2 P1 C11 C23 -176.86(15) . . . . ?
C5 P1 C11 C23 76.70(17) . . . . ?
Ni1 P1 C11 C23 -62.19(17) . . . . ?
O2 P1 C11 C29 -59.34(16) . . . . ?
C5 P1 C11 C29 -165.78(15) . . . . ?
Ni1 P1 C11 C29 55.33(17) . . . . ?
C16 O3 C12 C8 4.0(3) . . . . ?
C16 O3 C12 C4 -174.71(19) . . . . ?
C3 C8 C12 O3 -177.57(19) . . . . ?
C3 C8 C12 C4 1.1(3) . . . . ?
C2 C4 C12 O3 177.31(18) . . . . ?
C2 C4 C12 C8 -1.5(3) . . . . ?
C15 N1 C13 O4 -179.4(2) . . . . ?
C16 N1 C13 O4 7.6(3) . . . . ?
C15 N1 C13 C10 0.3(2) . . . . ?
C16 N1 C13 C10 -172.70(17) . . . . ?
C7 C10 C13 O4 179.0(2) . . . . ?
C18 C10 C13 O4 0.2(4) . . . . ?
C7 C10 C13 N1 -0.7(2) . . . . ?
C18 C10 C13 N1 -179.5(2) . . . . ?
C13 N1 C15 O5 179.4(2) . . . . ?
C16 N1 C15 O5 -7.7(3) . . . . ?
C13 N1 C15 C7 0.2(2) . . . . ?
C16 N1 C15 C7 173.11(18) . . . . ?
C10 C7 C15 O5 -179.8(2) . . . . ?
C20 C7 C15 O5 -0.1(4) . . . . ?
C10 C7 C15 N1 -0.7(2) . . . . ?
C20 C7 C15 N1 179.0(2) . . . . ?
C12 O3 C16 N1 177.53(17) . . . . ?
C13 N1 C16 O3 79.6(2) . . . . ?
C15 N1 C16 O3 -92.5(2) . . . . ?
C7 C10 C18 C26 0.1(3) . . . . ?
C13 C10 C18 C26 178.7(2) . . . . ?
C10 C7 C20 C24 -0.3(3) . . . . ?
C15 C7 C20 C24 180.0(2) . . . . ?
C7 C20 C24 C26 0.5(3) . . . . ?
C20 C24 C26 C18 -0.3(4) . . . . ?
C10 C18 C26 C24 0.1(3) . . . . ?
